data_1569168
loop_
_publ_author_name
'Evans, Matthew J.'
'Anker, Mathew D.'
'McMullin, Claire L.'
'Coles, Martyn P.'

_publ_section_title
;
 Controlled reductive C-C coupling of isocyanides promoted by an aluminyl
 anion.
;
_journal_issue 23
_journal_name_full 'Chemical science'
_journal_page_first 6278
_journal_page_last 6288
_journal_paper_doi 10.1039/d3sc01387a
_journal_volume 14
_journal_year 2023
_chemical_formula_moiety 'C29 H57 Al K N3 O Si2, 0.5(C4 H8 O)'
_chemical_formula_sum 'C31 H51 Al K N3 O1.5 Si2'
_chemical_formula_weight 612
_space_group_IT_number 15
_space_group_name_Hall '-I 2ya'
_space_group_name_H-M_alt 'I 1 2/a 1'
_symmetry_cell_setting monoclinic
_symmetry_Int_Tables_number 15
_symmetry_space_group_name_Hall '-I 2ya'
_symmetry_space_group_name_H-M 'I 1 2/a 1'
_atom_sites_solution_hydrogens mixed
_audit_conform_dict_location ftp://ftp.iucr.org/pub/cif_core.dic
_audit_conform_dict_name cif_core.dic
_audit_conform_dict_version 2.4.3
_audit_creation_date 2023-03-08T15:21:01-00:00
_audit_creation_method 'WinGX routine CIF_UPDATE'
_audit_update_record
;
2023-03-09 deposited with the CCDC.	2023-05-12 downloaded from the CCDC.
;
_cell_angle_alpha 90
_cell_angle_beta 102.7091(8)
_cell_angle_gamma 90
_cell_formula_units_Z 8
_cell_length_a 18.16775(17)
_cell_length_b 13.05007(9)
_cell_length_c 30.7237(2)
_cell_measurement_reflns_used 25725
_cell_measurement_temperature 150.00(10)
_cell_measurement_theta_max 73.094
_cell_measurement_theta_min 4.806
_cell_measurement_wavelength 1.54184
_cell_volume 7105.83(10)
_computing_cell_refinement 'CrysAlisPro 1.171.40.53 (Rigaku OD, 2019)'
_computing_data_collection 'CrysAlisPro 1.171.40.53 (Rigaku OD, 2019)'
_computing_data_reduction 'CrysAlisPro 1.171.40.53 (Rigaku OD, 2019)'
_computing_molecular_graphics 'Ortep for Windows (Farrugia, 2012)'
_computing_publication_material 'WinGX publication routines (Farrugia, 2012)'
_computing_structure_refinement 'SHELXL-2014/6 (Sheldrick, 2014)'
_diffrn_ambient_temperature 150.00(10)
_diffrn_detector 'CCD plate'
_diffrn_detector_area_resol_mean 8.0856
_diffrn_measured_fraction_theta_full 0.9844
_diffrn_measured_fraction_theta_max 0.9981
_diffrn_measurement_device 'four-circle diffractometer'
_diffrn_measurement_device_type 'SuperNova, Dual, Cu at home/near, EosS2'
_diffrn_measurement_method '\w scans'
_diffrn_orient_matrix_type 'CrysAlisPro convention (1999,Acta A55,543-557)'
_diffrn_orient_matrix_UB_11 -0.0762441
_diffrn_orient_matrix_UB_12 0.0026665
_diffrn_orient_matrix_UB_13 0.0141374
_diffrn_orient_matrix_UB_21 -0.0152666
_diffrn_orient_matrix_UB_22 -0.1115098
_diffrn_orient_matrix_UB_23 -0.01589
_diffrn_orient_matrix_UB_31 0.0388499
_diffrn_orient_matrix_UB_32 -0.0386415
_diffrn_orient_matrix_UB_33 0.0467992
_diffrn_radiation_monochromator mirror
_diffrn_radiation_probe x-ray
_diffrn_radiation_type 'Cu K\a'
_diffrn_radiation_wavelength 1.54184
_diffrn_reflns_av_R_equivalents 0.0291
_diffrn_reflns_av_unetI/netI 0.036
_diffrn_reflns_Laue_measured_fraction_full 1
_diffrn_reflns_Laue_measured_fraction_max 0.998
_diffrn_reflns_limit_h_max 22
_diffrn_reflns_limit_h_min -22
_diffrn_reflns_limit_k_max 16
_diffrn_reflns_limit_k_min -16
_diffrn_reflns_limit_l_max 38
_diffrn_reflns_limit_l_min -38
_diffrn_reflns_number 48752
_diffrn_reflns_point_group_measured_fraction_full 1
_diffrn_reflns_point_group_measured_fraction_max 0.998
_diffrn_reflns_theta_full 74.0807
_diffrn_reflns_theta_max 73.2957
_diffrn_reflns_theta_min 3.6942
_diffrn_source 'micro-focus sealed X-ray tube'
_exptl_absorpt_coefficient_mu 2.405
_exptl_absorpt_correction_T_max 1
_exptl_absorpt_correction_T_min 0.423
_exptl_absorpt_correction_type gaussian
_exptl_absorpt_process_details
;
        CrysAlisPro 1.171.40.53 (Rigaku Oxford Diffraction, 2019)
Numerical absorption correction based on gaussian integration over
                        a multifaceted crystal model
        Empirical absorption correction using spherical harmonics,
 implemented in SCALE3 ABSPACK scaling algorithm.
;
_exptl_crystal_colour colourless
_exptl_crystal_density_diffrn 1.144
_exptl_crystal_density_method 'not measured'
_exptl_crystal_description block
_exptl_crystal_F_000 2640
_exptl_crystal_size_max 0.336
_exptl_crystal_size_mid 0.259
_exptl_crystal_size_min 0.22
_refine_diff_density_max 0.857
_refine_diff_density_min -0.445
_refine_diff_density_rms 0.046
_refine_ls_extinction_method none
_refine_ls_goodness_of_fit_ref 1.027
_refine_ls_hydrogen_treatment mixed
_refine_ls_matrix_type full
_refine_ls_number_constraints 0
_refine_ls_number_parameters 351
_refine_ls_number_reflns 7138
_refine_ls_number_restraints 0
_refine_ls_restrained_S_all 1.027
_refine_ls_R_factor_all 0.0399
_refine_ls_R_factor_gt 0.0384
_refine_ls_shift/su_max 0.001
_refine_ls_shift/su_mean 0
_refine_ls_structure_factor_coef Fsqd
_refine_ls_weighting_details 'w=1/[\s^2^(Fo^2^)+(0.0678P)^2^+5.4625P] where P=(Fo^2^+2Fc^2^)/3'
_refine_ls_weighting_scheme calc
_refine_ls_wR_factor_gt 0.1108
_refine_ls_wR_factor_ref 0.1123
_reflns_number_gt 6775
_reflns_number_total 7138
_reflns_threshold_expression 'I > 2\s(I)'
_cod_data_source_file d3sc01387a2.cif
_cod_data_source_block compound-1a
_cod_depositor_comments 'Adding full bibliography for 1569168--1569174.cif.'
_cod_original_cell_volume 7105.83(9)
_cod_database_code 1569168

loop_
_symmetry_equiv_pos_as_xyz
'x, y, z'
'-x+1/2, y, -z'
'x+1/2, y+1/2, z+1/2'
'-x+1, y+1/2, -z+1/2'
'-x, -y, -z'
'x-1/2, -y, z'
'-x+1/2, -y+1/2, -z+1/2'
'x, -y+1/2, z+1/2'

loop_
_atom_site_label
_atom_site_type_symbol
_atom_site_fract_x
_atom_site_fract_y
_atom_site_fract_z
_atom_site_U_iso_or_equiv
_atom_site_adp_type
_atom_site_occupancy
_atom_site_calc_flag
_atom_site_disorder_assembly
_atom_site_disorder_group
K K -0.03206(2) -0.06847(3) 0.22339(2) 0.04573(12) Uani 1 d . .
Si1 Si 0.02999(2) 0.20402(3) 0.44017(2) 0.02818(11) Uani 1 d . .
Si2 Si -0.12246(2) 0.11889(3) 0.39568(2) 0.02775(11) Uani 1 d . .
Al Al -0.02147(2) 0.19476(3) 0.33609(2) 0.02739(11) Uani 1 d . .
H1X H -0.0537(11) 0.2795(15) 0.2983(7) 0.038(5) Uiso 1 d . .
O O -0.05347(6) 0.15243(9) 0.43736(3) 0.0335(2) Uani 1 d . .
N1 N 0.03031(7) 0.25504(9) 0.38818(4) 0.0241(2) Uani 1 d . .
N2 N -0.08191(7) 0.09302(9) 0.35106(4) 0.0267(2) Uani 1 d . .
N3 N 0.05715(11) 0.08816(15) 0.26712(6) 0.0557(4) Uani 1 d . .
C1 C 0.06599(8) 0.35069(10) 0.38324(4) 0.0243(3) Uani 1 d . .
C2 C 0.14194(8) 0.35348(11) 0.37855(5) 0.0275(3) Uani 1 d . .
C3 C 0.17444(9) 0.44727(13) 0.37138(6) 0.0363(3) Uani 1 d . .
H3 H 0.2252 0.4486 0.3681 0.044 Uiso 1 calc . .
C4 C 0.13472(10) 0.53817(13) 0.36899(6) 0.0395(4) Uani 1 d . .
H4 H 0.1576 0.6011 0.3637 0.047 Uiso 1 calc . .
C5 C 0.06113(9) 0.53610(12) 0.37441(5) 0.0342(3) Uani 1 d . .
H5 H 0.0339 0.5986 0.3731 0.041 Uiso 1 calc . .
C6 C 0.02582(8) 0.44460(11) 0.38169(5) 0.0276(3) Uani 1 d . .
C7 C 0.19134(8) 0.25810(12) 0.38438(5) 0.0303(3) Uani 1 d . .
H7 H 0.1584 0.1974 0.3859 0.036 Uiso 1 calc . .
C8 C 0.23026(11) 0.24155(15) 0.34556(6) 0.0423(4) Uani 1 d . .
H8C H 0.2632 0.3 0.3435 0.064 Uiso 1 calc . .
H8B H 0.1921 0.2354 0.3177 0.064 Uiso 1 calc . .
H8A H 0.2604 0.1787 0.3506 0.064 Uiso 1 calc . .
C9 C 0.25003(10) 0.26485(14) 0.42858(6) 0.0423(4) Uani 1 d . .
H9C H 0.2244 0.2773 0.453 0.063 Uiso 1 calc . .
H9B H 0.285 0.3213 0.4271 0.063 Uiso 1 calc . .
H9A H 0.2782 0.2003 0.4339 0.063 Uiso 1 calc . .
C10 C -0.05430(9) 0.45068(12) 0.38833(5) 0.0333(3) Uani 1 d . .
H10 H -0.0691 0.3808 0.3968 0.04 Uiso 1 calc . .
C11 C -0.06107(12) 0.52461(15) 0.42605(7) 0.0481(4) Uani 1 d . .
H11C H -0.0524 0.5949 0.4171 0.072 Uiso 1 calc . .
H11B H -0.0234 0.5068 0.453 0.072 Uiso 1 calc . .
H11A H -0.1117 0.5193 0.4321 0.072 Uiso 1 calc . .
C12 C -0.10983(10) 0.48264(16) 0.34570(7) 0.0479(4) Uani 1 d . .
H12C H -0.1092 0.4318 0.3223 0.072 Uiso 1 calc . .
H12B H -0.0952 0.5497 0.336 0.072 Uiso 1 calc . .
H12A H -0.1607 0.4869 0.3514 0.072 Uiso 1 calc . .
C13 C 0.04575(12) 0.30427(14) 0.48405(5) 0.0440(4) Uani 1 d . .
H13C H 0.053 0.2718 0.5135 0.066 Uiso 1 calc . .
H13B H 0.0018 0.3498 0.4795 0.066 Uiso 1 calc . .
H13A H 0.0907 0.3442 0.4824 0.066 Uiso 1 calc . .
C14 C 0.10237(10) 0.10205(14) 0.45907(6) 0.0427(4) Uani 1 d . .
H14C H 0.1088 0.0616 0.4333 0.064 Uiso 1 calc . .
H14B H 0.0857 0.0572 0.4806 0.064 Uiso 1 calc . .
H14A H 0.1505 0.134 0.4732 0.064 Uiso 1 calc . .
C15 C -0.19116(10) 0.22710(13) 0.38375(6) 0.0370(3) Uani 1 d . .
H15C H -0.1704 0.2816 0.3681 0.055 Uiso 1 calc . .
H15B H -0.2004 0.2539 0.4119 0.055 Uiso 1 calc . .
H15A H -0.2387 0.2026 0.365 0.055 Uiso 1 calc . .
C16 C -0.17280(11) 0.00625(14) 0.41183(6) 0.0415(4) Uani 1 d . .
H16C H -0.1912 0.0225 0.4387 0.062 Uiso 1 calc . .
H16B H -0.1382 -0.0522 0.4178 0.062 Uiso 1 calc . .
H16A H -0.2156 -0.0111 0.3875 0.062 Uiso 1 calc . .
C17 C -0.09898(8) 0.00124(11) 0.32536(5) 0.0281(3) Uani 1 d . .
C18 C -0.05464(10) -0.08815(12) 0.33682(5) 0.0340(3) Uani 1 d . .
C19 C -0.07420(11) -0.17755(13) 0.31203(6) 0.0417(4) Uani 1 d . .
H19 H -0.0441 -0.2372 0.3197 0.05 Uiso 1 calc . .
C20 C -0.13578(12) -0.18170(14) 0.27683(6) 0.0463(4) Uani 1 d . .
H20 H -0.1489 -0.2439 0.2609 0.056 Uiso 1 calc . .
C21 C -0.17829(11) -0.09409(15) 0.26487(6) 0.0423(4) Uani 1 d . .
H21 H -0.2202 -0.0963 0.2402 0.051 Uiso 1 calc . .
C22 C -0.16081(9) -0.00217(13) 0.28846(5) 0.0331(3) Uani 1 d . .
C23 C 0.01287(11) -0.08939(14) 0.37589(7) 0.0468(4) Uani 1 d . .
H23 H 0.02 -0.0183 0.3882 0.056 Uiso 1 calc . .
C24 C 0.08501(14) -0.1204(3) 0.36246(10) 0.0829(9) Uani 1 d . .
H24C H 0.0943 -0.074 0.3392 0.124 Uiso 1 calc . .
H24B H 0.0802 -0.1907 0.351 0.124 Uiso 1 calc . .
H24A H 0.1272 -0.1164 0.3885 0.124 Uiso 1 calc . .
C25 C 0.00030(16) -0.1598(2) 0.41312(8) 0.0739(8) Uani 1 d . .
H25C H -0.0073 -0.2301 0.4019 0.111 Uiso 1 calc . .
H25B H -0.0444 -0.1372 0.4234 0.111 Uiso 1 calc . .
H25A H 0.0445 -0.1573 0.438 0.111 Uiso 1 calc . .
C26 C -0.20964(9) 0.09141(14) 0.27394(5) 0.0381(4) Uani 1 d . .
H26 H -0.19 0.1484 0.295 0.046 Uiso 1 calc . .
C27 C -0.20499(12) 0.12583(16) 0.22713(6) 0.0477(4) Uani 1 d . .
H27C H -0.2204 0.0693 0.2061 0.072 Uiso 1 calc . .
H27B H -0.153 0.1457 0.227 0.072 Uiso 1 calc . .
H27A H -0.2386 0.1845 0.2182 0.072 Uiso 1 calc . .
C28 C -0.29115(11) 0.0711(2) 0.27673(8) 0.0563(5) Uani 1 d . .
H28C H -0.2927 0.0512 0.3073 0.084 Uiso 1 calc . .
H28B H -0.3119 0.0156 0.2562 0.084 Uiso 1 calc . .
H28A H -0.3211 0.1333 0.2686 0.084 Uiso 1 calc . .
C29 C 0.03735(10) 0.12567(13) 0.29655(6) 0.0370(3) Uani 1 d . .

loop_
_atom_site_aniso_label
_atom_site_aniso_U_11
_atom_site_aniso_U_22
_atom_site_aniso_U_33
_atom_site_aniso_U_23
_atom_site_aniso_U_13
_atom_site_aniso_U_12
K 0.0595(2) 0.0448(2) 0.0350(2) -0.00459(15) 0.01494(17) -0.00374(17)
Si1 0.0359(2) 0.0296(2) 0.01725(18) -0.00004(14) 0.00208(15) -0.00489(15)
Si2 0.0333(2) 0.0290(2) 0.02206(19) -0.00175(14) 0.00836(15) -0.00562(15)
Al 0.0348(2) 0.0278(2) 0.0194(2) -0.00235(15) 0.00554(16) -0.00632(16)
O 0.0395(6) 0.0414(6) 0.0199(5) -0.0011(4) 0.0074(4) -0.0092(5)
N1 0.0296(6) 0.0233(5) 0.0186(5) -0.0020(4) 0.0036(4) -0.0026(4)
N2 0.0330(6) 0.0257(6) 0.0216(5) -0.0033(4) 0.0066(5) -0.0053(5)
N3 0.0579(10) 0.0652(11) 0.0477(10) -0.0162(8) 0.0197(8) -0.0074(8)
C1 0.0305(7) 0.0250(6) 0.0167(6) -0.0014(5) 0.0036(5) -0.0009(5)
C2 0.0310(7) 0.0273(7) 0.0240(6) 0.0010(5) 0.0055(5) -0.0001(5)
C3 0.0337(8) 0.0354(8) 0.0424(9) 0.0042(7) 0.0137(7) -0.0033(6)
C4 0.0474(9) 0.0277(7) 0.0458(9) 0.0037(7) 0.0157(7) -0.0065(7)
C5 0.0437(8) 0.0243(7) 0.0351(8) -0.0010(6) 0.0096(6) 0.0022(6)
C6 0.0333(7) 0.0268(7) 0.0225(6) -0.0038(5) 0.0054(5) 0.0000(5)
C7 0.0312(7) 0.0316(7) 0.0280(7) 0.0022(6) 0.0061(6) 0.0042(6)
C8 0.0481(10) 0.0451(9) 0.0373(8) 0.0044(7) 0.0169(7) 0.0139(8)
C9 0.0427(9) 0.0437(9) 0.0357(8) 0.0001(7) -0.0020(7) 0.0079(7)
C10 0.0349(8) 0.0310(7) 0.0354(8) -0.0062(6) 0.0106(6) 0.0030(6)
C11 0.0560(11) 0.0450(10) 0.0490(10) -0.0133(8) 0.0236(9) 0.0046(8)
C12 0.0376(9) 0.0549(11) 0.0486(10) -0.0061(8) 0.0040(7) 0.0123(8)
C13 0.0641(11) 0.0450(10) 0.0215(7) -0.0070(6) 0.0061(7) -0.0134(8)
C14 0.0465(9) 0.0404(9) 0.0357(9) 0.0119(7) -0.0027(7) -0.0002(7)
C15 0.0392(8) 0.0392(8) 0.0333(8) -0.0043(6) 0.0096(6) 0.0010(7)
C16 0.0504(10) 0.0398(9) 0.0381(9) 0.0001(7) 0.0178(7) -0.0121(7)
C17 0.0356(7) 0.0268(7) 0.0237(6) -0.0029(5) 0.0102(6) -0.0076(6)
C18 0.0449(9) 0.0269(7) 0.0327(8) 0.0016(6) 0.0136(7) -0.0048(6)
C19 0.0621(11) 0.0265(7) 0.0412(9) -0.0004(7) 0.0217(8) -0.0030(7)
C20 0.0708(12) 0.0340(8) 0.0384(9) -0.0146(7) 0.0213(9) -0.0162(8)
C21 0.0494(10) 0.0469(10) 0.0308(8) -0.0144(7) 0.0091(7) -0.0130(8)
C22 0.0377(8) 0.0370(8) 0.0257(7) -0.0071(6) 0.0091(6) -0.0056(6)
C23 0.0546(11) 0.0326(8) 0.0484(10) 0.0047(7) 0.0007(8) 0.0056(8)
C24 0.0482(12) 0.120(2) 0.0809(18) 0.0460(17) 0.0144(12) 0.0084(14)
C25 0.0743(16) 0.105(2) 0.0435(11) 0.0253(13) 0.0156(11) 0.0265(15)
C26 0.0366(8) 0.0474(9) 0.0278(8) -0.0083(7) 0.0014(6) 0.0009(7)
C27 0.0535(11) 0.0539(11) 0.0325(9) -0.0026(8) 0.0023(7) 0.0032(8)
C28 0.0390(10) 0.0779(15) 0.0503(11) -0.0060(10) 0.0064(8) 0.0005(9)
C29 0.0394(8) 0.0398(8) 0.0337(8) -0.0043(7) 0.0119(6) -0.0070(7)

loop_
_atom_type_symbol
_atom_type_description
_atom_type_scat_dispersion_real
_atom_type_scat_dispersion_imag
_atom_type_scat_source
C C 0.0181 0.0091 'International Tables Vol C Tables 4.2.6.8 and 6.1.1.4'
H H 0 0 'International Tables Vol C Tables 4.2.6.8 and 6.1.1.4'
N N 0.0311 0.018 'International Tables Vol C Tables 4.2.6.8 and 6.1.1.4'
O O 0.0492 0.0322 'International Tables Vol C Tables 4.2.6.8 and 6.1.1.4'
Al Al 0.213 0.2455 'International Tables Vol C Tables 4.2.6.8 and 6.1.1.4'
Si Si 0.2541 0.3302 'International Tables Vol C Tables 4.2.6.8 and 6.1.1.4'
K K 0.3868 1.0657 'International Tables Vol C Tables 4.2.6.8 and 6.1.1.4'

loop_
_exptl_crystal_face_index_h
_exptl_crystal_face_index_k
_exptl_crystal_face_index_l
_exptl_crystal_face_perp_dist
0 -8 9 0.1518
3 -4 16 0.1424
4 0 17 0.1316
1 8 -5 0.1603
-4 0 -17 0.1119
-1 -8 2 0.1415
6 -5 9 0.1532
0 0 19 0.1143
-8 6 9 0.1619
-7 6 -3 0.1535
2 -1 -20 0.0908
7 -6 -11 0.1007
12 -1 -3 0.1313
8 -3 11 0.1444
-12 1 4 0.128
-3 3 -17 0.1254
4 5 -16 0.1319
11 3 1 0.1274
9 1 10 0.1312
-8 0 -11 0.1112
-8 -5 12 0.1156
8 6 -2 0.1293
8 3 9 0.1345
-2 4 -17 0.1247
1 -2 -19 0.0901
5 -7 -10 0.0969
6 -7 -1 0.1334
-11 3 6 0.1295
-1 -2 19 0.1115
11 -3 -5 0.1214
2 2 -20 0.1028
-8 1 17 0.1445
9 -1 -16 0.1277
-7 -5 -8 0.1675
-11 -2 7 0.1274
4 7 6 0.1513

loop_
_geom_angle_atom_site_label_1
_geom_angle_atom_site_label_2
_geom_angle_atom_site_label_3
_geom_angle
_geom_angle_site_symmetry_1
_geom_angle_site_symmetry_3
_geom_angle_publ_flag
N3 K C20 116.76(5) . . ?
N3 K C21 109.40(5) . . ?
C20 K C21 25.18(5) . . ?
N3 K C5 95.61(5) . 4_445 ?
C20 K C5 133.81(5) . 4_445 ?
C21 K C5 115.64(5) . 4_445 ?
N3 K C6 107.34(5) . 4_445 ?
C20 K C6 134.47(4) . 4_445 ?
C21 K C6 127.69(4) . 4_445 ?
C5 K C6 24.83(4) 4_445 4_445 ?
N3 K C19 97.77(5) . . ?
C20 K C19 24.47(5) . . ?
C21 K C19 42.78(5) . . ?
C5 K C19 157.77(5) 4_445 . ?
C6 K C19 154.49(4) 4_445 . ?
N3 K C4 105.24(5) . 4_445 ?
C20 K C4 110.77(5) . 4_445 ?
C21 K C4 91.41(5) . 4_445 ?
C5 K C4 24.23(4) 4_445 4_445 ?
C6 K C4 43.18(4) 4_445 4_445 ?
C19 K C4 133.79(5) . 4_445 ?
N3 K C1 131.79(5) . 4_445 ?
C20 K C1 111.11(4) . 4_445 ?
C21 K C1 111.33(4) . 4_445 ?
C5 K C1 43.21(4) 4_445 4_445 ?
C6 K C1 24.71(3) 4_445 4_445 ?
C19 K C1 129.80(4) . 4_445 ?
C4 K C1 49.83(4) 4_445 4_445 ?
N3 K C29 17.49(5) . . ?
C20 K C29 100.46(4) . . ?
C21 K C29 91.94(4) . . ?
C5 K C29 104.94(4) 4_445 . ?
C6 K C29 121.43(4) 4_445 . ?
C19 K C29 84.08(4) . . ?
C4 K C29 107.74(4) 4_445 . ?
C1 K C29 146.05(4) 4_445 . ?
N3 K C3 128.05(5) . 4_445 ?
C20 K C3 92.56(5) . 4_445 ?
C21 K C3 78.97(4) . 4_445 ?
C5 K C3 41.59(4) 4_445 4_445 ?
C6 K C3 48.99(4) 4_445 4_445 ?
C19 K C3 117.01(5) . 4_445 ?
C4 K C3 23.42(4) 4_445 4_445 ?
C1 K C3 41.80(4) 4_445 4_445 ?
C29 K C3 127.39(4) . 4_445 ?
N3 K C2 144.40(5) . 4_445 ?
C20 K C2 92.39(4) . 4_445 ?
C21 K C2 88.04(4) . 4_445 ?
C5 K C2 48.91(4) 4_445 4_445 ?
C6 K C2 42.36(4) 4_445 4_445 ?
C19 K C2 115.13(4) . 4_445 ?
C4 K C2 41.69(4) 4_445 4_445 ?
C1 K C2 23.87(3) 4_445 4_445 ?
C29 K C2 149.39(4) . 4_445 ?
C3 K C2 23.28(4) 4_445 4_445 ?
N3 K C22 86.20(5) . . ?
C20 K C22 42.48(4) . . ?
C21 K C22 23.58(4) . . ?
C5 K C22 115.63(4) 4_445 . ?
C6 K C22 136.49(4) 4_445 . ?
C19 K C22 48.10(4) . . ?
C4 K C22 93.66(4) 4_445 . ?
C1 K C22 129.07(4) 4_445 . ?
C29 K C22 68.89(4) . . ?
C3 K C22 89.78(4) 4_445 . ?
C2 K C22 105.27(4) 4_445 . ?
O Si1 N1 107.42(6) . . ?
O Si1 C13 108.67(8) . . ?
N1 Si1 C13 111.58(7) . . ?
O Si1 C14 107.59(7) . . ?
N1 Si1 C14 114.51(7) . . ?
C13 Si1 C14 106.88(9) . . ?
O Si2 N2 106.60(6) . . ?
O Si2 C16 109.82(7) . . ?
N2 Si2 C16 112.27(7) . . ?
O Si2 C15 108.31(7) . . ?
N2 Si2 C15 112.07(7) . . ?
C16 Si2 C15 107.71(8) . . ?
N2 Al N1 107.98(6) . . ?
N2 Al C29 104.70(6) . . ?
N1 Al C29 118.71(6) . . ?
N2 Al K 158.28(4) . 4_455 ?
N1 Al K 86.28(4) . 4_455 ?
C29 Al K 81.25(5) . 4_455 ?
N2 Al H1X 122.0(7) . . ?
N1 Al H1X 111.5(7) . . ?
C29 Al H1X 91.6(7) . . ?
K Al H1X 36.3(7) 4_455 . ?
Si2 O Si1 133.40(7) . . ?
C1 N1 Si1 121.81(9) . . ?
C1 N1 Al 115.90(9) . . ?
Si1 N1 Al 122.12(7) . . ?
C17 N2 Si2 121.56(10) . . ?
C17 N2 Al 122.26(9) . . ?
Si2 N2 Al 116.01(7) . . ?
C29 N3 K 116.36(14) . . ?
C2 C1 C6 118.55(13) . . ?
C2 C1 N1 120.45(12) . . ?
C6 C1 N1 120.98(13) . . ?
C2 C1 K 82.37(8) . 4_455 ?
C6 C1 K 73.41(8) . 4_455 ?
N1 C1 K 112.74(8) . 4_455 ?
C3 C2 C1 119.51(14) . . ?
C3 C2 C7 118.44(14) . . ?
C1 C2 C7 121.90(13) . . ?
C3 C2 K 77.30(9) . 4_455 ?
C1 C2 K 73.76(8) . 4_455 ?
C7 C2 K 123.55(9) . 4_455 ?
C4 C3 C2 121.77(15) . . ?
C4 C3 K 73.77(10) . 4_455 ?
C2 C3 K 79.43(9) . 4_455 ?
C4 C3 H3 119.1 . . ?
C2 C3 H3 119.1 . . ?
K C3 H3 118.4 4_455 . ?
C3 C4 C5 118.94(15) . . ?
C3 C4 K 82.81(11) . 4_455 ?
C5 C4 K 73.75(10) . 4_455 ?
C3 C4 H4 120.5 . . ?
C5 C4 H4 120.5 . . ?
K C4 H4 113.5 4_455 . ?
C4 C5 C6 121.74(15) . . ?
C4 C5 K 82.02(10) . 4_455 ?
C6 C5 K 78.53(9) . 4_455 ?
C4 C5 H5 119.1 . . ?
C6 C5 H5 119.1 . . ?
K C5 H5 110.3 4_455 . ?
C5 C6 C1 119.47(14) . . ?
C5 C6 C10 117.73(13) . . ?
C1 C6 C10 122.80(13) . . ?
C5 C6 K 76.64(9) . 4_455 ?
C1 C6 K 81.88(8) . 4_455 ?
C10 C6 K 112.32(9) . 4_455 ?
C2 C7 C8 112.68(13) . . ?
C2 C7 C9 109.53(13) . . ?
C8 C7 C9 110.36(14) . . ?
C2 C7 H7 108 . . ?
C8 C7 H7 108 . . ?
C9 C7 H7 108 . . ?
C7 C8 H8C 109.5 . . ?
C7 C8 H8B 109.5 . . ?
H8C C8 H8B 109.5 . . ?
C7 C8 H8A 109.5 . . ?
H8C C8 H8A 109.5 . . ?
H8B C8 H8A 109.5 . . ?
C7 C9 H9C 109.5 . . ?
C7 C9 H9B 109.5 . . ?
H9C C9 H9B 109.5 . . ?
C7 C9 H9A 109.5 . . ?
H9C C9 H9A 109.5 . . ?
H9B C9 H9A 109.5 . . ?
C6 C10 C12 111.85(14) . . ?
C6 C10 C11 111.94(14) . . ?
C12 C10 C11 109.21(14) . . ?
C6 C10 H10 107.9 . . ?
C12 C10 H10 107.9 . . ?
C11 C10 H10 107.9 . . ?
C10 C11 H11C 109.5 . . ?
C10 C11 H11B 109.5 . . ?
H11C C11 H11B 109.5 . . ?
C10 C11 H11A 109.5 . . ?
H11C C11 H11A 109.5 . . ?
H11B C11 H11A 109.5 . . ?
C10 C12 H12C 109.5 . . ?
C10 C12 H12B 109.5 . . ?
H12C C12 H12B 109.5 . . ?
C10 C12 H12A 109.5 . . ?
H12C C12 H12A 109.5 . . ?
H12B C12 H12A 109.5 . . ?
Si1 C13 H13C 109.5 . . ?
Si1 C13 H13B 109.5 . . ?
H13C C13 H13B 109.5 . . ?
Si1 C13 H13A 109.5 . . ?
H13C C13 H13A 109.5 . . ?
H13B C13 H13A 109.5 . . ?
Si1 C14 H14C 109.5 . . ?
Si1 C14 H14B 109.5 . . ?
H14C C14 H14B 109.5 . . ?
Si1 C14 H14A 109.5 . . ?
H14C C14 H14A 109.5 . . ?
H14B C14 H14A 109.5 . . ?
Si2 C15 H15C 109.5 . . ?
Si2 C15 H15B 109.5 . . ?
H15C C15 H15B 109.5 . . ?
Si2 C15 H15A 109.5 . . ?
H15C C15 H15A 109.5 . . ?
H15B C15 H15A 109.5 . . ?
Si2 C16 H16C 109.5 . . ?
Si2 C16 H16B 109.5 . . ?
H16C C16 H16B 109.5 . . ?
Si2 C16 H16A 109.5 . . ?
H16C C16 H16A 109.5 . . ?
H16B C16 H16A 109.5 . . ?
C22 C17 C18 118.83(14) . . ?
C22 C17 N2 120.51(14) . . ?
C18 C17 N2 120.65(13) . . ?
C19 C18 C17 119.34(16) . . ?
C19 C18 C23 119.19(16) . . ?
C17 C18 C23 121.47(14) . . ?
C20 C19 C18 121.82(17) . . ?
C20 C19 K 70.45(10) . . ?
C18 C19 K 90.71(10) . . ?
C20 C19 H19 119.1 . . ?
C18 C19 H19 119.1 . . ?
K C19 H19 109.4 . . ?
C19 C20 C21 119.10(15) . . ?
C19 C20 K 85.08(11) . . ?
C21 C20 K 80.55(11) . . ?
C19 C20 H20 120.5 . . ?
C21 C20 H20 120.5 . . ?
K C20 H20 104.3 . . ?
C20 C21 C22 121.36(16) . . ?
C20 C21 K 74.26(11) . . ?
C22 C21 K 90.17(10) . . ?
C20 C21 H21 119.3 . . ?
C22 C21 H21 119.3 . . ?
K C21 H21 105.9 . . ?
C21 C22 C17 119.51(16) . . ?
C21 C22 C26 119.05(15) . . ?
C17 C22 C26 121.44(14) . . ?
C21 C22 K 66.26(10) . . ?
C17 C22 K 87.30(9) . . ?
C26 C22 K 116.84(10) . . ?
C24 C23 C18 112.68(19) . . ?
C24 C23 C25 109.01(18) . . ?
C18 C23 C25 111.85(18) . . ?
C24 C23 H23 107.7 . . ?
C18 C23 H23 107.7 . . ?
C25 C23 H23 107.7 . . ?
C23 C24 H24C 109.5 . . ?
C23 C24 H24B 109.5 . . ?
H24C C24 H24B 109.5 . . ?
C23 C24 H24A 109.5 . . ?
H24C C24 H24A 109.5 . . ?
H24B C24 H24A 109.5 . . ?
C23 C25 H25C 109.5 . . ?
C23 C25 H25B 109.5 . . ?
H25C C25 H25B 109.5 . . ?
C23 C25 H25A 109.5 . . ?
H25C C25 H25A 109.5 . . ?
H25B C25 H25A 109.5 . . ?
C22 C26 C28 110.82(16) . . ?
C22 C26 C27 111.33(14) . . ?
C28 C26 C27 111.08(15) . . ?
C22 C26 H26 107.8 . . ?
C28 C26 H26 107.8 . . ?
C27 C26 H26 107.8 . . ?
C26 C27 H27C 109.5 . . ?
C26 C27 H27B 109.5 . . ?
H27C C27 H27B 109.5 . . ?
C26 C27 H27A 109.5 . . ?
H27C C27 H27A 109.5 . . ?
H27B C27 H27A 109.5 . . ?
C26 C28 H28C 109.5 . . ?
C26 C28 H28B 109.5 . . ?
H28C C28 H28B 109.5 . . ?
C26 C28 H28A 109.5 . . ?
H28C C28 H28A 109.5 . . ?
H28B C28 H28A 109.5 . . ?
N3 C29 Al 165.45(17) . . ?
N3 C29 K 46.14(11) . . ?
Al C29 K 124.14(7) . . ?

loop_
_geom_bond_atom_site_label_1
_geom_bond_atom_site_label_2
_geom_bond_distance
_geom_bond_site_symmetry_2
_geom_bond_publ_flag
K N3 2.7661(18) . ?
K C20 3.1291(19) . ?
K C21 3.2069(19) . ?
K C5 3.2361(16) 4_445 ?
K C6 3.2598(15) 4_445 ?
K C19 3.3084(17) . ?
K C4 3.3380(18) 4_445 ?
K C1 3.3671(13) 4_445 ?
K C29 3.4371(17) . ?
K C3 3.4493(18) 4_445 ?
K C2 3.4759(15) 4_445 ?
K C22 3.5034(16) . ?
Si1 O 1.6438(11) . ?
Si1 N1 1.7319(12) . ?
Si1 C13 1.8549(17) . ?
Si1 C14 1.8711(18) . ?
Si2 O 1.6420(11) . ?
Si2 N2 1.7265(12) . ?
Si2 C16 1.8556(17) . ?
Si2 C15 1.8668(17) . ?
Al N2 1.8445(13) . ?
Al N1 1.8446(12) . ?
Al C29 2.0006(17) . ?
Al K 3.8229(6) 4_455 ?
Al H1X 1.62(2) . ?
N1 C1 1.4298(18) . ?
N2 C17 1.4304(18) . ?
N3 C29 1.153(2) . ?
C1 C2 1.419(2) . ?
C1 C6 1.422(2) . ?
C1 K 3.3670(13) 4_455 ?
C2 C3 1.397(2) . ?
C2 C7 1.522(2) . ?
C2 K 3.4758(15) 4_455 ?
C3 C4 1.382(2) . ?
C3 K 3.4493(18) 4_455 ?
C3 H3 0.95 . ?
C4 C5 1.383(2) . ?
C4 K 3.3380(18) 4_455 ?
C4 H4 0.95 . ?
C5 C6 1.397(2) . ?
C5 K 3.2360(16) 4_455 ?
C5 H5 0.95 . ?
C6 C10 1.516(2) . ?
C6 K 3.2597(15) 4_455 ?
C7 C8 1.530(2) . ?
C7 C9 1.534(2) . ?
C7 H7 1 . ?
C8 H8C 0.98 . ?
C8 H8B 0.98 . ?
C8 H8A 0.98 . ?
C9 H9C 0.98 . ?
C9 H9B 0.98 . ?
C9 H9A 0.98 . ?
C10 C12 1.525(2) . ?
C10 C11 1.534(2) . ?
C10 H10 1 . ?
C11 H11C 0.98 . ?
C11 H11B 0.98 . ?
C11 H11A 0.98 . ?
C12 H12C 0.98 . ?
C12 H12B 0.98 . ?
C12 H12A 0.98 . ?
C13 H13C 0.98 . ?
C13 H13B 0.98 . ?
C13 H13A 0.98 . ?
C14 H14C 0.98 . ?
C14 H14B 0.98 . ?
C14 H14A 0.98 . ?
C15 H15C 0.98 . ?
C15 H15B 0.98 . ?
C15 H15A 0.98 . ?
C16 H16C 0.98 . ?
C16 H16B 0.98 . ?
C16 H16A 0.98 . ?
C17 C22 1.410(2) . ?
C17 C18 1.417(2) . ?
C18 C19 1.396(2) . ?
C18 C23 1.516(2) . ?
C19 C20 1.375(3) . ?
C19 H19 0.95 . ?
C20 C21 1.383(3) . ?
C20 H20 0.95 . ?
C21 C22 1.401(2) . ?
C21 H21 0.95 . ?
C22 C26 1.518(2) . ?
C23 C24 1.513(3) . ?
C23 C25 1.523(3) . ?
C23 H23 1 . ?
C24 H24C 0.98 . ?
C24 H24B 0.98 . ?
C24 H24A 0.98 . ?
C25 H25C 0.98 . ?
C25 H25B 0.98 . ?
C25 H25A 0.98 . ?
C26 C28 1.525(3) . ?
C26 C27 1.527(2) . ?
C26 H26 1 . ?
C27 H27C 0.98 . ?
C27 H27B 0.98 . ?
C27 H27A 0.98 . ?
C28 H28C 0.98 . ?
C28 H28B 0.98 . ?
C28 H28A 0.98 . ?
